data_4121112
loop_
_publ_author_name
'Matthias Vogt'
'Alexander Nerush'
'Mark A. Iron'
'Gregory Leitus'
'Yael Diskin-Posner'
'Linda J. W. Shimon'
'Yehoshoa Ben-David'
'David Milstein'

_publ_section_title
;
 Activation of Nitriles by Metal Ligand Cooperation. Reversible Formation
 of Ketimido- and Enamido-Rhenium PNP Pincer Complexes and Relevance to
 Catalytic Design
;
_journal_name_full 'Journal of the American Chemical Society'
_journal_page_first 17004
_journal_page_last 17018
_journal_paper_doi 10.1021/ja4071859
_journal_volume 135
_journal_year 2013
_chemical_formula_moiety 'C33 H49 N2 O2 P2 Re, C6 H6'
_chemical_formula_sum 'C39 H55 N2 O2 P2 Re'
_chemical_formula_weight 831.99
_chemical_name_systematic
; 
 ? 
;
_space_group_IT_number 2
_symmetry_cell_setting triclinic
_symmetry_space_group_name_Hall '-P 1'
_symmetry_space_group_name_H-M 'P -1'
_atom_sites_solution_hydrogens geom
_atom_sites_solution_primary direct
_atom_sites_solution_secondary difmap
_audit_creation_method SHELXL-97
_cell_angle_alpha 113.99(3)
_cell_angle_beta 91.15(3)
_cell_angle_gamma 106.97(2)
_cell_formula_units_Z 2
_cell_length_a 12.124(2)
_cell_length_b 13.337(3)
_cell_length_c 13.581(3)
_cell_measurement_reflns_used 2.1
_cell_measurement_temperature 120(2)
_cell_measurement_theta_max 17055
_cell_measurement_theta_min 27.88
_cell_volume 1894.6(9)
_computing_cell_refinement HKL
_computing_data_collection 'Collect package (Bruker Nonius)'
_computing_data_reduction HKL
_computing_structure_refinement 'SHELXL-97 (Sheldrick, 1997)'
_computing_structure_solution 'SHELXS-97 (Sheldrick, 1990)'
_diffrn_ambient_temperature 120(2)
_diffrn_measured_fraction_theta_full 0.996
_diffrn_measured_fraction_theta_max 0.996
_diffrn_measurement_device_type 'Nonius KappaCCD'
_diffrn_measurement_method 'phi and omega scans'
_diffrn_radiation_monochromator graphite
_diffrn_radiation_source 'fine-focus sealed tube'
_diffrn_radiation_type MoK\a
_diffrn_radiation_wavelength 0.71073
_diffrn_reflns_av_R_equivalents 0.0242
_diffrn_reflns_av_sigmaI/netI 0.0366
_diffrn_reflns_limit_h_max 15
_diffrn_reflns_limit_h_min -15
_diffrn_reflns_limit_k_max 16
_diffrn_reflns_limit_k_min -17
_diffrn_reflns_limit_l_max 17
_diffrn_reflns_limit_l_min 0
_diffrn_reflns_number 9007
_diffrn_reflns_theta_full 27.88
_diffrn_reflns_theta_max 27.88
_diffrn_reflns_theta_min 3.40
_exptl_absorpt_coefficient_mu 3.326
_exptl_absorpt_correction_T_max 0.7768
_exptl_absorpt_correction_T_min 0.6910
_exptl_absorpt_correction_type empirical
_exptl_absorpt_process_details 'SHELXL-97 (Sheldrick, 1997)'
_exptl_crystal_colour yellow
_exptl_crystal_density_diffrn 1.458
_exptl_crystal_description prism
_exptl_crystal_F_000 848
_exptl_crystal_size_max 0.12
_exptl_crystal_size_mid 0.12
_exptl_crystal_size_min 0.08
_refine_diff_density_max 3.068
_refine_diff_density_min -1.199
_refine_diff_density_rms 0.105
_refine_ls_extinction_method none
_refine_ls_goodness_of_fit_ref 1.100
_refine_ls_hydrogen_treatment mixed
_refine_ls_matrix_type full
_refine_ls_number_parameters 439
_refine_ls_number_reflns 9007
_refine_ls_number_restraints 1
_refine_ls_restrained_S_all 1.100
_refine_ls_R_factor_all 0.0350
_refine_ls_R_factor_gt 0.0281
_refine_ls_shift/su_max 0.001
_refine_ls_shift/su_mean 0.000
_refine_ls_structure_factor_coef Fsqd
_refine_ls_weighting_details 'calc w=1/[\s^2^(Fo^2^)+(0.0237P)^2^+2.0172P] where P=(Fo^2^+2Fc^2^)/3'
_refine_ls_weighting_scheme calc
_refine_ls_wR_factor_gt 0.0601
_refine_ls_wR_factor_ref 0.0626
_reflns_number_gt 7969
_reflns_number_total 9007
_reflns_threshold_expression >2sigma(I)
_cod_data_source_file ja4071859_si_001_6.cif
_cod_data_source_block complex9
_cod_original_sg_symbol_Hall -P1
_cod_database_code 4121112

loop_
_symmetry_equiv_pos_as_xyz
'x, y, z'
'-x, -y, -z'

loop_
_atom_site_label
_atom_site_type_symbol
_atom_site_fract_x
_atom_site_fract_y
_atom_site_fract_z
_atom_site_U_iso_or_equiv
_atom_site_adp_type
_atom_site_occupancy
_atom_site_symmetry_multiplicity
_atom_site_calc_flag
_atom_site_refinement_flags
Re1 Re 0.163806(10) -0.044847(10) 0.747139(9) 0.01946(4) Uani 1 1 d .
P1 P 0.23954(6) 0.12922(6) 0.72029(6) 0.01966(15) Uani 1 1 d .
P2 P 0.16839(6) -0.20723(6) 0.78216(6) 0.01941(15) Uani 1 1 d .
O1 O -0.0888(2) -0.0543(2) 0.7743(2) 0.0408(6) Uani 1 1 d .
O2 O 0.0759(2) -0.2047(2) 0.50488(18) 0.0367(6) Uani 1 1 d .
N1 N 0.3447(2) -0.0375(2) 0.73886(19) 0.0202(5) Uani 1 1 d .
N2 N 0.2527(2) 0.0897(2) 0.9074(2) 0.0251(5) Uani 1 1 d .
H2 H 0.224(3) 0.102(3) 0.977(2) 0.030(9) Uiso 1 1 d D
C7 C 0.2831(3) -0.2432(3) 0.6986(3) 0.0258(6) Uani 1 1 d .
H7A H 0.3171 -0.2914 0.7208 0.031 Uiso 1 1 calc R
H7B H 0.2481 -0.2883 0.6206 0.031 Uiso 1 1 calc R
C6 C 0.3775(3) -0.1328(3) 0.7146(2) 0.0236(6) Uani 1 1 d .
C5 C 0.4938(3) -0.1259(3) 0.7109(3) 0.0291(7) Uani 1 1 d .
H5 H 0.5157 -0.1934 0.6922 0.035 Uiso 1 1 calc R
C4 C 0.5774(3) -0.0196(3) 0.7347(2) 0.0306(7) Uani 1 1 d .
H4 H 0.6571 -0.0140 0.7312 0.037 Uiso 1 1 calc R
C3 C 0.5446(3) 0.0779(3) 0.7636(2) 0.0298(7) Uani 1 1 d .
H3 H 0.6014 0.1516 0.7816 0.036 Uiso 1 1 calc R
C2 C 0.4264(2) 0.0672(3) 0.7661(2) 0.0241(6) Uani 1 1 d .
C1 C 0.3825(3) 0.1689(3) 0.8067(2) 0.0250(6) Uani 1 1 d .
H1 H 0.4414 0.2420 0.8119 0.030 Uiso 1 1 calc R
C8 C 0.2304(3) -0.1760(3) 0.9244(2) 0.0241(6) Uani 1 1 d .
C9 C 0.3567(3) -0.0912(3) 0.9530(3) 0.0301(7) Uani 1 1 d .
H9A H 0.3861 -0.0648 1.0302 0.045 Uiso 1 1 calc R
H9B H 0.3577 -0.0242 0.9395 0.045 Uiso 1 1 calc R
H9C H 0.4064 -0.1309 0.9075 0.045 Uiso 1 1 calc R
C10 C 0.2387(3) -0.2809(3) 0.9409(3) 0.0350(8) Uani 1 1 d .
H10A H 0.2801 -0.3224 0.8857 0.053 Uiso 1 1 calc R
H10B H 0.1599 -0.3333 0.9337 0.053 Uiso 1 1 calc R
H10C H 0.2813 -0.2541 1.0138 0.053 Uiso 1 1 calc R
C11 C 0.1569(3) -0.1180(3) 1.0057(2) 0.0315(7) Uani 1 1 d .
H11A H 0.0846 -0.1772 1.0025 0.047 Uiso 1 1 calc R
H11B H 0.1379 -0.0608 0.9869 0.047 Uiso 1 1 calc R
H11C H 0.2014 -0.0790 1.0797 0.047 Uiso 1 1 calc R
C12 C 0.0422(3) -0.3495(3) 0.7257(3) 0.0271(7) Uani 1 1 d .
C13 C -0.0237(3) -0.3654(3) 0.6203(3) 0.0319(7) Uani 1 1 d .
H13A H -0.0888 -0.4389 0.5908 0.048 Uiso 1 1 calc R
H13B H 0.0296 -0.3667 0.5668 0.048 Uiso 1 1 calc R
H13C H -0.0540 -0.3009 0.6357 0.048 Uiso 1 1 calc R
C14 C 0.0805(3) -0.4565(3) 0.6985(3) 0.0395(8) Uani 1 1 d .
H14A H 0.0117 -0.5269 0.6685 0.059 Uiso 1 1 calc R
H14B H 0.1207 -0.4505 0.7650 0.059 Uiso 1 1 calc R
H14C H 0.1336 -0.4606 0.6446 0.059 Uiso 1 1 calc R
C15 C -0.0442(3) -0.3439(3) 0.8078(3) 0.0363(8) Uani 1 1 d .
H15A H -0.0614 -0.2710 0.8308 0.054 Uiso 1 1 calc R
H15B H -0.0095 -0.3474 0.8716 0.054 Uiso 1 1 calc R
H15C H -0.1166 -0.4097 0.7732 0.054 Uiso 1 1 calc R
C16 C 0.1875(3) 0.2589(3) 0.7894(3) 0.0274(7) Uani 1 1 d .
C17 C 0.1296(3) 0.2547(3) 0.8880(3) 0.0322(7) Uani 1 1 d .
H17A H 0.1875 0.2609 0.9434 0.048 Uiso 1 1 calc R
H17B H 0.0655 0.1810 0.8645 0.048 Uiso 1 1 calc R
H17C H 0.0989 0.3195 0.9190 0.048 Uiso 1 1 calc R
C18 C 0.0951(3) 0.2560(3) 0.7093(3) 0.0370(8) Uani 1 1 d .
H18A H 0.0599 0.3157 0.7477 0.055 Uiso 1 1 calc R
H18B H 0.0345 0.1794 0.6780 0.055 Uiso 1 1 calc R
H18C H 0.1317 0.2709 0.6507 0.055 Uiso 1 1 calc R
C19 C 0.2889(3) 0.3748(3) 0.8315(3) 0.0363(8) Uani 1 1 d .
H19A H 0.3298 0.3792 0.7711 0.054 Uiso 1 1 calc R
H19B H 0.3434 0.3795 0.8887 0.054 Uiso 1 1 calc R
H19C H 0.2579 0.4395 0.8615 0.054 Uiso 1 1 calc R
C20 C 0.2741(3) 0.1169(3) 0.5806(2) 0.0245(6) Uani 1 1 d .
C21 C 0.1595(3) 0.0604(3) 0.4985(3) 0.0313(7) Uani 1 1 d .
H21A H 0.1141 0.1138 0.5174 0.047 Uiso 1 1 calc R
H21B H 0.1138 -0.0120 0.5014 0.047 Uiso 1 1 calc R
H21C H 0.1778 0.0435 0.4246 0.047 Uiso 1 1 calc R
C22 C 0.3476(3) 0.0365(3) 0.5403(3) 0.0304(7) Uani 1 1 d .
H22A H 0.3086 -0.0366 0.5449 0.046 Uiso 1 1 calc R
H22B H 0.4248 0.0741 0.5859 0.046 Uiso 1 1 calc R
H22C H 0.3566 0.0206 0.4644 0.046 Uiso 1 1 calc R
C23 C 0.3436(3) 0.2328(3) 0.5794(3) 0.0392(8) Uani 1 1 d .
H23A H 0.3663 0.2182 0.5072 0.059 Uiso 1 1 calc R
H23B H 0.4138 0.2710 0.6348 0.059 Uiso 1 1 calc R
H23C H 0.2950 0.2830 0.5953 0.059 Uiso 1 1 calc R
C24 C 0.1076(3) -0.1466(3) 0.5986(3) 0.0255(6) Uani 1 1 d .
C25 C 0.0067(3) -0.0496(3) 0.7644(3) 0.0265(7) Uani 1 1 d .
C26 C 0.3495(3) 0.1776(3) 0.9185(2) 0.0247(6) Uani 1 1 d .
C27 C 0.4227(3) 0.2682(3) 1.0112(3) 0.0267(7) Uani 1 1 d .
H27 H 0.497(3) 0.327(3) 1.000(3) 0.035(10) Uiso 1 1 d .
C28 C 0.4149(3) 0.2979(3) 1.1263(3) 0.0252(6) Uani 1 1 d .
C29 C 0.3188(3) 0.2533(3) 1.1699(3) 0.0293(7) Uani 1 1 d .
H29 H 0.245(3) 0.196(3) 1.121(2) 0.041(10) Uiso 1 1 d D
C30 C 0.3199(3) 0.2928(3) 1.2820(3) 0.0313(7) Uani 1 1 d .
H30 H 0.2532 0.2604 1.3085 0.038 Uiso 1 1 calc R
C31 C 0.4167(3) 0.3789(3) 1.3559(3) 0.0317(7) Uani 1 1 d .
H31 H 0.4169 0.4059 1.4323 0.038 Uiso 1 1 calc R
C32 C 0.5133(3) 0.4245(3) 1.3149(3) 0.0299(7) Uani 1 1 d .
H32 H 0.5806 0.4834 1.3637 0.036 Uiso 1 1 calc R
C33 C 0.5114(3) 0.3845(3) 1.2040(3) 0.0260(6) Uani 1 1 d .
H33 H 0.5787 0.4169 1.1784 0.031 Uiso 1 1 calc R
C34 C 0.1871(3) 0.6622(3) 0.1853(3) 0.0376(8) Uani 1 1 d .
H34 H 0.1345 0.6824 0.1499 0.045 Uiso 1 1 calc R
C35 C 0.2088(3) 0.7098(3) 0.2966(3) 0.0430(9) Uani 1 1 d .
H35 H 0.1714 0.7630 0.3386 0.052 Uiso 1 1 calc R
C36 C 0.2850(4) 0.6805(4) 0.3479(4) 0.0598(12) Uani 1 1 d .
H36 H 0.3011 0.7140 0.4253 0.072 Uiso 1 1 calc R
C37 C 0.3378(4) 0.6027(4) 0.2864(5) 0.0638(14) Uani 1 1 d .
H37 H 0.3894 0.5813 0.3215 0.077 Uiso 1 1 calc R
C38 C 0.3165(4) 0.5560(4) 0.1753(5) 0.0577(13) Uani 1 1 d .
H38 H 0.3540 0.5031 0.1331 0.069 Uiso 1 1 calc R
C39 C 0.2407(4) 0.5855(3) 0.1243(3) 0.0470(10) Uani 1 1 d .
H39 H 0.2255 0.5528 0.0469 0.056 Uiso 1 1 calc R

loop_
_atom_site_aniso_label
_atom_site_aniso_U_11
_atom_site_aniso_U_22
_atom_site_aniso_U_33
_atom_site_aniso_U_23
_atom_site_aniso_U_13
_atom_site_aniso_U_12
Re1 0.01982(6) 0.01741(7) 0.01834(6) 0.00681(5) 0.00364(4) 0.00348(4)
P1 0.0207(4) 0.0161(4) 0.0201(4) 0.0082(3) 0.0034(3) 0.0026(3)
P2 0.0201(3) 0.0174(4) 0.0188(4) 0.0075(3) 0.0033(3) 0.0039(3)
O1 0.0217(12) 0.0350(14) 0.0564(16) 0.0120(12) 0.0119(11) 0.0072(10)
O2 0.0459(14) 0.0306(13) 0.0235(12) 0.0077(10) 0.0009(10) 0.0046(11)
N1 0.0207(12) 0.0263(13) 0.0164(12) 0.0127(10) 0.0053(9) 0.0064(10)
N2 0.0283(13) 0.0227(13) 0.0192(13) 0.0069(11) 0.0058(11) 0.0044(11)
C7 0.0262(15) 0.0251(16) 0.0242(15) 0.0078(13) 0.0056(12) 0.0096(13)
C6 0.0260(15) 0.0313(17) 0.0185(14) 0.0140(13) 0.0072(12) 0.0115(13)
C5 0.0267(16) 0.044(2) 0.0262(16) 0.0204(15) 0.0110(13) 0.0177(15)
C4 0.0238(15) 0.052(2) 0.0236(16) 0.0208(16) 0.0082(13) 0.0157(15)
C3 0.0219(15) 0.042(2) 0.0201(15) 0.0150(14) 0.0048(12) 0.0001(14)
C2 0.0192(14) 0.0326(17) 0.0194(14) 0.0149(13) 0.0046(11) 0.0015(12)
C1 0.0229(15) 0.0219(15) 0.0219(15) 0.0068(13) 0.0023(12) -0.0001(12)
C8 0.0248(15) 0.0292(17) 0.0208(15) 0.0152(13) 0.0055(12) 0.0056(13)
C9 0.0303(16) 0.0358(19) 0.0225(16) 0.0167(14) 0.0005(13) 0.0029(14)
C10 0.0351(18) 0.0363(19) 0.0377(19) 0.0229(16) 0.0005(15) 0.0074(15)
C11 0.0333(17) 0.0381(19) 0.0207(15) 0.0146(14) 0.0090(13) 0.0054(15)
C12 0.0271(16) 0.0172(15) 0.0321(17) 0.0109(13) 0.0005(13) 0.0004(12)
C13 0.0300(17) 0.0163(15) 0.0377(19) 0.0065(14) -0.0022(14) -0.0007(13)
C14 0.048(2) 0.0197(17) 0.044(2) 0.0126(16) 0.0000(17) 0.0046(16)
C15 0.0289(17) 0.0333(19) 0.044(2) 0.0227(17) 0.0057(15) -0.0033(15)
C16 0.0285(16) 0.0167(15) 0.0338(17) 0.0102(13) 0.0080(13) 0.0041(13)
C17 0.0334(17) 0.0234(17) 0.0388(19) 0.0102(15) 0.0149(15) 0.0120(14)
C18 0.0398(19) 0.0313(19) 0.046(2) 0.0186(17) 0.0069(16) 0.0177(16)
C19 0.0406(19) 0.0182(16) 0.042(2) 0.0089(15) 0.0124(16) 0.0037(14)
C20 0.0276(15) 0.0244(16) 0.0229(15) 0.0151(13) 0.0041(12) 0.0035(13)
C21 0.0318(17) 0.0368(19) 0.0250(16) 0.0166(14) 0.0015(13) 0.0060(14)
C22 0.0345(17) 0.040(2) 0.0219(16) 0.0174(15) 0.0093(13) 0.0131(15)
C23 0.043(2) 0.038(2) 0.040(2) 0.0241(17) 0.0132(16) 0.0065(17)
C24 0.0290(16) 0.0242(16) 0.0257(16) 0.0136(14) 0.0067(13) 0.0078(13)
C25 0.0281(16) 0.0135(14) 0.0315(17) 0.0054(13) 0.0062(13) 0.0040(12)
C26 0.0248(15) 0.0204(15) 0.0249(15) 0.0079(13) 0.0035(12) 0.0048(12)
C27 0.0267(15) 0.0205(16) 0.0285(16) 0.0097(13) 0.0041(13) 0.0030(13)
C28 0.0252(15) 0.0169(15) 0.0279(16) 0.0045(13) 0.0021(12) 0.0071(12)
C29 0.0229(15) 0.0259(17) 0.0292(17) 0.0043(14) 0.0012(13) 0.0054(13)
C30 0.0282(16) 0.0287(18) 0.0372(19) 0.0148(15) 0.0101(14) 0.0083(14)
C31 0.0365(18) 0.0280(17) 0.0253(16) 0.0066(14) 0.0051(14) 0.0103(15)
C32 0.0303(16) 0.0175(15) 0.0301(17) 0.0037(13) -0.0024(13) 0.0015(13)
C33 0.0264(15) 0.0164(15) 0.0283(16) 0.0055(13) 0.0034(13) 0.0033(12)
C34 0.0373(19) 0.035(2) 0.046(2) 0.0242(18) 0.0060(16) 0.0082(16)
C35 0.036(2) 0.037(2) 0.047(2) 0.0124(18) 0.0078(17) 0.0084(17)
C36 0.053(3) 0.057(3) 0.053(3) 0.024(2) -0.014(2) -0.004(2)
C37 0.033(2) 0.054(3) 0.116(5) 0.055(3) -0.012(2) 0.004(2)
C38 0.047(2) 0.032(2) 0.107(4) 0.039(3) 0.030(3) 0.0153(19)
C39 0.064(3) 0.0278(19) 0.050(2) 0.0187(18) 0.022(2) 0.0124(19)

loop_
_atom_type_symbol
_atom_type_description
_atom_type_scat_dispersion_real
_atom_type_scat_dispersion_imag
_atom_type_scat_source
C C 0.0033 0.0016 'International Tables Vol C Tables 4.2.6.8 and 6.1.1.4'
H H 0.0000 0.0000 'International Tables Vol C Tables 4.2.6.8 and 6.1.1.4'
N N 0.0061 0.0033 'International Tables Vol C Tables 4.2.6.8 and 6.1.1.4'
O O 0.0106 0.0060 'International Tables Vol C Tables 4.2.6.8 and 6.1.1.4'
P P 0.1023 0.0942 'International Tables Vol C Tables 4.2.6.8 and 6.1.1.4'
Re Re -1.0185 7.2310 'International Tables Vol C Tables 4.2.6.8 and 6.1.1.4'

loop_
_geom_angle_atom_site_label_1
_geom_angle_atom_site_label_2
_geom_angle_atom_site_label_3
_geom_angle
C24 Re1 C25 87.67(14)
C24 Re1 N2 169.73(11)
C25 Re1 N2 99.38(12)
C24 Re1 N1 95.69(12)
C25 Re1 N1 176.12(11)
N2 Re1 N1 77.55(10)
C24 Re1 P1 96.04(10)
C25 Re1 P1 101.58(10)
N2 Re1 P1 75.31(8)
N1 Re1 P1 80.03(7)
C24 Re1 P2 89.66(10)
C25 Re1 P2 100.27(10)
N2 Re1 P2 96.36(8)
N1 Re1 P2 77.87(7)
P1 Re1 P2 157.62(3)
C1 P1 C16 104.56(15)
C1 P1 C20 106.65(14)
C16 P1 C20 109.48(14)
C1 P1 Re1 90.49(10)
C16 P1 Re1 121.64(10)
C20 P1 Re1 119.50(10)
C7 P2 C8 104.43(14)
C7 P2 C12 103.57(15)
C8 P2 C12 108.31(14)
C7 P2 Re1 96.98(11)
C8 P2 Re1 117.95(11)
C12 P2 Re1 122.04(10)
C2 N1 C6 120.0(3)
C2 N1 Re1 118.0(2)
C6 N1 Re1 121.82(19)
C26 N2 Re1 121.0(2)
C26 N2 H2 111.9(19)
Re1 N2 H2 126.5(19)
C6 C7 P2 109.6(2)
C6 C7 H7A 109.7
P2 C7 H7A 109.7
C6 C7 H7B 109.7
P2 C7 H7B 109.7
H7A C7 H7B 108.2
N1 C6 C5 120.9(3)
N1 C6 C7 116.8(3)
C5 C6 C7 122.3(3)
C4 C5 C6 119.4(3)
C4 C5 H5 120.3
C6 C5 H5 120.3
C3 C4 C5 119.7(3)
C3 C4 H4 120.2
C5 C4 H4 120.2
C4 C3 C2 119.2(3)
C4 C3 H3 120.4
C2 C3 H3 120.4
N1 C2 C3 120.8(3)
N1 C2 C1 115.4(2)
C3 C2 C1 123.5(3)
C2 C1 C26 103.5(2)
C2 C1 P1 109.3(2)
C26 C1 P1 104.4(2)
C2 C1 H1 112.9
C26 C1 H1 112.9
P1 C1 H1 112.9
C10 C8 C11 108.6(3)
C10 C8 C9 105.7(3)
C11 C8 C9 108.9(3)
C10 C8 P2 116.1(2)
C11 C8 P2 109.0(2)
C9 C8 P2 108.37(19)
C8 C9 H9A 109.5
C8 C9 H9B 109.5
H9A C9 H9B 109.5
C8 C9 H9C 109.5
H9A C9 H9C 109.5
H9B C9 H9C 109.5
C8 C10 H10A 109.5
C8 C10 H10B 109.5
H10A C10 H10B 109.5
C8 C10 H10C 109.5
H10A C10 H10C 109.5
H10B C10 H10C 109.5
C8 C11 H11A 109.5
C8 C11 H11B 109.5
H11A C11 H11B 109.5
C8 C11 H11C 109.5
H11A C11 H11C 109.5
H11B C11 H11C 109.5
C13 C12 C14 107.3(3)
C13 C12 C15 107.2(3)
C14 C12 C15 110.1(3)
C13 C12 P2 109.3(2)
C14 C12 P2 113.6(2)
C15 C12 P2 109.2(2)
C12 C13 H13A 109.5
C12 C13 H13B 109.5
H13A C13 H13B 109.5
C12 C13 H13C 109.5
H13A C13 H13C 109.5
H13B C13 H13C 109.5
C12 C14 H14A 109.5
C12 C14 H14B 109.5
H14A C14 H14B 109.5
C12 C14 H14C 109.5
H14A C14 H14C 109.5
H14B C14 H14C 109.5
C12 C15 H15A 109.5
C12 C15 H15B 109.5
H15A C15 H15B 109.5
C12 C15 H15C 109.5
H15A C15 H15C 109.5
H15B C15 H15C 109.5
C18 C16 C17 106.9(3)
C18 C16 C19 110.1(3)
C17 C16 C19 107.2(3)
C18 C16 P1 109.4(2)
C17 C16 P1 111.2(2)
C19 C16 P1 111.9(2)
C16 C17 H17A 109.5
C16 C17 H17B 109.5
H17A C17 H17B 109.5
C16 C17 H17C 109.5
H17A C17 H17C 109.5
H17B C17 H17C 109.5
C16 C18 H18A 109.5
C16 C18 H18B 109.5
H18A C18 H18B 109.5
C16 C18 H18C 109.5
H18A C18 H18C 109.5
H18B C18 H18C 109.5
C16 C19 H19A 109.5
C16 C19 H19B 109.5
H19A C19 H19B 109.5
C16 C19 H19C 109.5
H19A C19 H19C 109.5
H19B C19 H19C 109.5
C22 C20 C23 107.0(3)
C22 C20 C21 107.4(3)
C23 C20 C21 109.5(3)
C22 C20 P1 108.7(2)
C23 C20 P1 114.3(2)
C21 C20 P1 109.5(2)
C20 C21 H21A 109.5
C20 C21 H21B 109.5
H21A C21 H21B 109.5
C20 C21 H21C 109.5
H21A C21 H21C 109.5
H21B C21 H21C 109.5
C20 C22 H22A 109.5
C20 C22 H22B 109.5
H22A C22 H22B 109.5
C20 C22 H22C 109.5
H22A C22 H22C 109.5
H22B C22 H22C 109.5
C20 C23 H23A 109.5
C20 C23 H23B 109.5
H23A C23 H23B 109.5
C20 C23 H23C 109.5
H23A C23 H23C 109.5
H23B C23 H23C 109.5
O2 C24 Re1 176.2(3)
O1 C25 Re1 179.0(3)
N2 C26 C27 130.8(3)
N2 C26 C1 111.8(3)
C27 C26 C1 117.3(3)
C26 C27 C28 129.8(3)
C26 C27 H27 117.7(19)
C28 C27 H27 112.5(19)
C29 C28 C33 115.1(3)
C29 C28 C27 127.2(3)
C33 C28 C27 117.6(3)
C30 C29 C28 121.9(3)
C30 C29 H29 117.8(19)
C28 C29 H29 120.1(19)
C31 C30 C29 121.1(3)
C31 C30 H30 119.4
C29 C30 H30 119.4
C30 C31 C32 118.3(3)
C30 C31 H31 120.9
C32 C31 H31 120.9
C33 C32 C31 120.1(3)
C33 C32 H32 120.0
C31 C32 H32 120.0
C32 C33 C28 123.6(3)
C32 C33 H33 118.2
C28 C33 H33 118.2
C35 C34 C39 120.4(4)
C35 C34 H34 119.8
C39 C34 H34 119.8
C34 C35 C36 119.8(4)
C34 C35 H35 120.1
C36 C35 H35 120.1
C37 C36 C35 119.7(4)
C37 C36 H36 120.2
C35 C36 H36 120.2
C38 C37 C36 120.3(4)
C38 C37 H37 119.9
C36 C37 H37 119.9
C37 C38 C39 120.0(4)
C37 C38 H38 120.0
C39 C38 H38 120.0
C34 C39 C38 119.9(4)
C34 C39 H39 120.1
C38 C39 H39 120.1

loop_
_geom_bond_atom_site_label_1
_geom_bond_atom_site_label_2
_geom_bond_distance
Re1 C24 1.886(3)
Re1 C25 1.909(3)
Re1 N2 2.173(3)
Re1 N1 2.174(2)
Re1 P1 2.4131(10)
Re1 P2 2.4139(9)
P1 C1 1.881(3)
P1 C16 1.900(3)
P1 C20 1.903(3)
P2 C7 1.861(3)
P2 C8 1.891(3)
P2 C12 1.899(3)
O1 C25 1.156(4)
O2 C24 1.171(4)
N1 C2 1.351(4)
N1 C6 1.357(4)
N2 C26 1.349(4)
N2 H2 0.98(3)
C7 C6 1.507(4)
C7 H7A 0.9900
C7 H7B 0.9900
C6 C5 1.389(4)
C5 C4 1.384(5)
C5 H5 0.9500
C4 C3 1.378(5)
C4 H4 0.9500
C3 C2 1.399(4)
C3 H3 0.9500
C2 C1 1.502(5)
C1 C26 1.545(4)
C1 H1 1.0000
C8 C10 1.534(4)
C8 C11 1.536(4)
C8 C9 1.543(4)
C9 H9A 0.9800
C9 H9B 0.9800
C9 H9C 0.9800
C10 H10A 0.9800
C10 H10B 0.9800
C10 H10C 0.9800
C11 H11A 0.9800
C11 H11B 0.9800
C11 H11C 0.9800
C12 C13 1.530(5)
C12 C14 1.535(5)
C12 C15 1.539(5)
C13 H13A 0.9800
C13 H13B 0.9800
C13 H13C 0.9800
C14 H14A 0.9800
C14 H14B 0.9800
C14 H14C 0.9800
C15 H15A 0.9800
C15 H15B 0.9800
C15 H15C 0.9800
C16 C18 1.527(5)
C16 C17 1.538(4)
C16 C19 1.540(4)
C17 H17A 0.9800
C17 H17B 0.9800
C17 H17C 0.9800
C18 H18A 0.9800
C18 H18B 0.9800
C18 H18C 0.9800
C19 H19A 0.9800
C19 H19B 0.9800
C19 H19C 0.9800
C20 C22 1.532(5)
C20 C23 1.535(4)
C20 C21 1.544(4)
C21 H21A 0.9800
C21 H21B 0.9800
C21 H21C 0.9800
C22 H22A 0.9800
C22 H22B 0.9800
C22 H22C 0.9800
C23 H23A 0.9800
C23 H23B 0.9800
C23 H23C 0.9800
C26 C27 1.388(4)
C27 C28 1.460(4)
C27 H27 1.07(4)
C28 C29 1.404(4)
C28 C33 1.410(4)
C29 C30 1.392(5)
C29 H29 0.99(3)
C30 C31 1.390(5)
C30 H30 0.9500
C31 C32 1.391(5)
C31 H31 0.9500
C32 C33 1.376(4)
C32 H32 0.9500
C33 H33 0.9500
C34 C35 1.366(5)
C34 C39 1.369(5)
C34 H34 0.9500
C35 C36 1.378(6)
C35 H35 0.9500
C36 C37 1.374(7)
C36 H36 0.9500
C37 C38 1.364(7)
C37 H37 0.9500
C38 C39 1.373(6)
C38 H38 0.9500
C39 H39 0.9500

loop_
_geom_torsion_atom_site_label_1
_geom_torsion_atom_site_label_2
_geom_torsion_atom_site_label_3
_geom_torsion_atom_site_label_4
_geom_torsion
C24 Re1 P1 C1 -130.77(13)
C25 Re1 P1 C1 140.37(13)
N2 Re1 P1 C1 43.58(12)
N1 Re1 P1 C1 -36.03(11)
P2 Re1 P1 C1 -26.80(12)
C24 Re1 P1 C16 121.73(16)
C25 Re1 P1 C16 32.88(16)
N2 Re1 P1 C16 -63.91(14)
N1 Re1 P1 C16 -143.53(14)
P2 Re1 P1 C16 -134.30(13)
C24 Re1 P1 C20 -21.26(15)
C25 Re1 P1 C20 -110.11(15)
N2 Re1 P1 C20 153.10(14)
N1 Re1 P1 C20 73.48(13)
P2 Re1 P1 C20 82.71(14)
C24 Re1 P2 C7 65.08(14)
C25 Re1 P2 C7 152.65(14)
N2 Re1 P2 C7 -106.58(12)
N1 Re1 P2 C7 -30.81(12)
P1 Re1 P2 C7 -40.11(13)
C24 Re1 P2 C8 175.52(14)
C25 Re1 P2 C8 -96.90(15)
N2 Re1 P2 C8 3.86(13)
N1 Re1 P2 C8 79.63(13)
P1 Re1 P2 C8 70.33(13)
C24 Re1 P2 C12 -45.75(16)
C25 Re1 P2 C12 41.83(16)
N2 Re1 P2 C12 142.59(14)
N1 Re1 P2 C12 -141.64(14)
P1 Re1 P2 C12 -150.94(13)
C24 Re1 N1 C2 120.4(2)
C25 Re1 N1 C2 -89.6(16)
N2 Re1 N1 C2 -51.8(2)
P1 Re1 N1 C2 25.23(19)
P2 Re1 N1 C2 -151.2(2)
C24 Re1 N1 C6 -64.1(2)
C25 Re1 N1 C6 85.9(16)
N2 Re1 N1 C6 123.7(2)
P1 Re1 N1 C6 -159.3(2)
P2 Re1 N1 C6 24.3(2)
C24 Re1 N2 C26 -0.3(8)
C25 Re1 N2 C26 -133.2(2)
N1 Re1 N2 C26 49.2(2)
P1 Re1 N2 C26 -33.6(2)
P2 Re1 N2 C26 125.2(2)
C8 P2 C7 C6 -80.5(2)
C12 P2 C7 C6 166.2(2)
Re1 P2 C7 C6 40.8(2)
C2 N1 C6 C5 -3.9(4)
Re1 N1 C6 C5 -179.3(2)
C2 N1 C6 C7 172.7(3)
Re1 N1 C6 C7 -2.7(3)
P2 C7 C6 N1 -29.1(3)
P2 C7 C6 C5 147.5(2)
N1 C6 C5 C4 1.5(4)
C7 C6 C5 C4 -175.0(3)
C6 C5 C4 C3 1.1(4)
C5 C4 C3 C2 -1.3(4)
C6 N1 C2 C3 3.7(4)
Re1 N1 C2 C3 179.3(2)
C6 N1 C2 C1 -171.6(2)
Re1 N1 C2 C1 4.0(3)
C4 C3 C2 N1 -1.1(4)
C4 C3 C2 C1 173.8(3)
N1 C2 C1 C26 68.9(3)
C3 C2 C1 C26 -106.3(3)
N1 C2 C1 P1 -42.0(3)
C3 C2 C1 P1 142.8(3)
C16 P1 C1 C2 174.3(2)
C20 P1 C1 C2 -69.7(2)
Re1 P1 C1 C2 51.37(19)
C16 P1 C1 C26 64.1(2)
C20 P1 C1 C26 -179.95(19)
Re1 P1 C1 C26 -58.85(19)
C7 P2 C8 C10 -70.1(3)
C12 P2 C8 C10 39.8(3)
Re1 P2 C8 C10 -176.26(19)
C7 P2 C8 C11 166.9(2)
C12 P2 C8 C11 -83.2(2)
Re1 P2 C8 C11 60.8(2)
C7 P2 C8 C9 48.5(2)
C12 P2 C8 C9 158.4(2)
Re1 P2 C8 C9 -57.6(2)
C7 P2 C12 C13 -80.0(2)
C8 P2 C12 C13 169.5(2)
Re1 P2 C12 C13 27.4(3)
C7 P2 C12 C14 39.8(3)
C8 P2 C12 C14 -70.7(3)
Re1 P2 C12 C14 147.2(2)
C7 P2 C12 C15 163.1(2)
C8 P2 C12 C15 52.6(3)
Re1 P2 C12 C15 -89.5(2)
C1 P1 C16 C18 161.6(2)
C20 P1 C16 C18 47.7(3)
Re1 P1 C16 C18 -98.5(2)
C1 P1 C16 C17 -80.5(2)
C20 P1 C16 C17 165.6(2)
Re1 P1 C16 C17 19.4(3)
C1 P1 C16 C19 39.4(3)
C20 P1 C16 C19 -74.5(3)
Re1 P1 C16 C19 139.2(2)
C1 P1 C20 C22 51.3(2)
C16 P1 C20 C22 163.9(2)
Re1 P1 C20 C22 -49.0(2)
C1 P1 C20 C23 -68.2(3)
C16 P1 C20 C23 44.4(3)
Re1 P1 C20 C23 -168.5(2)
C1 P1 C20 C21 168.4(2)
C16 P1 C20 C21 -79.0(2)
Re1 P1 C20 C21 68.1(2)
C25 Re1 C24 O2 111(4)
N2 Re1 C24 O2 -23(5)
N1 Re1 C24 O2 -71(4)
P1 Re1 C24 O2 9(4)
P2 Re1 C24 O2 -149(4)
C24 Re1 C25 O1 58(17)
N2 Re1 C25 O1 -130(17)
N1 Re1 C25 O1 -93(16)
P1 Re1 C25 O1 153(17)
P2 Re1 C25 O1 -32(17)
Re1 N2 C26 C27 -176.3(3)
Re1 N2 C26 C1 1.2(3)
C2 C1 C26 N2 -71.3(3)
P1 C1 C26 N2 43.1(3)
C2 C1 C26 C27 106.5(3)
P1 C1 C26 C27 -139.1(3)
N2 C26 C27 C28 -2.2(6)
C1 C26 C27 C28 -179.5(3)
C26 C27 C28 C29 -12.7(6)
C26 C27 C28 C33 170.4(3)
C33 C28 C29 C30 0.2(5)
C27 C28 C29 C30 -176.8(3)
C28 C29 C30 C31 0.1(5)
C29 C30 C31 C32 -0.3(5)
C30 C31 C32 C33 0.1(5)
C31 C32 C33 C28 0.3(5)
C29 C28 C33 C32 -0.5(5)
C27 C28 C33 C32 176.8(3)
C39 C34 C35 C36 0.0(6)
C34 C35 C36 C37 -0.6(6)
C35 C36 C37 C38 1.1(6)
C36 C37 C38 C39 -0.9(6)
C35 C34 C39 C38 0.2(6)
C37 C38 C39 C34 0.3(6)
